data_4082299
loop_
_publ_author_name
'Sgro, Michael J.'
'Dahcheh, Fatme'
'Stephan, Douglas W.'

_publ_section_title
;
 Synthesis and Reactivity of Ruthenium Hydride Complexes Containing a
 Tripodal Aminophosphine Ligand
;
_journal_issue 2
_journal_name_full Organometallics
_journal_page_first 578
_journal_paper_doi 10.1021/om4011388
_journal_volume 33
_journal_year 2014
_chemical_formula_sum 'C56 H82 B N4 P3 Ru'
_chemical_formula_weight 1016.05
_space_group_IT_number 2
_symmetry_cell_setting triclinic
_symmetry_space_group_name_Hall '-P 1'
_symmetry_space_group_name_H-M 'P -1'
_atom_sites_solution_hydrogens geom
_atom_sites_solution_primary direct
_atom_sites_solution_secondary difmap
_audit_creation_method SHELXL-97
_cell_angle_alpha 87.760(2)
_cell_angle_beta 86.120(2)
_cell_angle_gamma 86.646(2)
_cell_formula_units_Z 2
_cell_length_a 11.3135(5)
_cell_length_b 13.4163(5)
_cell_length_c 18.6741(7)
_cell_measurement_reflns_used 9877
_cell_measurement_temperature 150(2)
_cell_measurement_theta_max 27.52
_cell_measurement_theta_min 2.17
_cell_volume 2821.36(19)
_computing_cell_refinement 'Bruker SMART'
_computing_data_collection 'Bruker SMART'
_computing_data_reduction 'Bruker SAINT'
_computing_molecular_graphics 'Bruker SHELXTL'
_computing_publication_material 'Bruker SHELXTL'
_computing_structure_refinement 'SHELXL-97 (Sheldrick, 1997)'
_computing_structure_solution 'SHELXS-97 (Sheldrick, 1990)'
_diffrn_ambient_temperature 150(2)
_diffrn_measured_fraction_theta_full 0.994
_diffrn_measured_fraction_theta_max 0.994
_diffrn_measurement_device_type 'CCD area detector'
_diffrn_measurement_method 'phi and omega scans'
_diffrn_radiation_monochromator graphite
_diffrn_radiation_source 'fine-focus sealed tube'
_diffrn_radiation_type MoK\a
_diffrn_radiation_wavelength 0.71073
_diffrn_reflns_av_R_equivalents 0.0371
_diffrn_reflns_av_sigmaI/netI 0.0483
_diffrn_reflns_limit_h_max 14
_diffrn_reflns_limit_h_min -14
_diffrn_reflns_limit_k_max 17
_diffrn_reflns_limit_k_min -17
_diffrn_reflns_limit_l_max 24
_diffrn_reflns_limit_l_min -24
_diffrn_reflns_number 41554
_diffrn_reflns_theta_full 27.52
_diffrn_reflns_theta_max 27.52
_diffrn_reflns_theta_min 1.81
_exptl_absorpt_coefficient_mu 0.401
_exptl_absorpt_correction_T_max 0.7456
_exptl_absorpt_correction_T_min 0.6879
_exptl_absorpt_correction_type multi-scan
_exptl_absorpt_process_details sadabs
_exptl_crystal_colour red
_exptl_crystal_density_diffrn 1.196
_exptl_crystal_density_method 'not measured'
_exptl_crystal_description plate
_exptl_crystal_F_000 1080
_exptl_crystal_size_max 0.35
_exptl_crystal_size_mid 0.18
_exptl_crystal_size_min 0.10
_platon_squeeze_details
;PROBLEM: VERY LARGE Solvent Accessible VOID(S) in Structure   ! 
RESPONSE: During the 
refinement of the structure, electron density peaks were located 
that were believed to be highly disordered 
solvent molecules (possibly bromobenzene). Attempts 
made to model the solvent molecule were not successful. 
The SQUEEZE option in PLATON (Spek, 2009) indicated there was a 
large solvent cavity 281.2 Ang^3. In the final cycles of refinement, 
this contribution (76) to the 
electron density was removed from the observed data. The 
density, the F(000) value, the molecular weight and the formula are 
given without taking into account the results obtained with the 
SQUEEZE option PLATON (Spek, 2009). Similar treatments of disordered 
solvent molecules were carried out by St\"ahler et al. (2001), 
Cox et al. (2003), Mohamed et al. (2003) and Athimoolam et al. (2005). 
References: 
  
Spek, A. L. (2009). Acta Cryst. D65, 148--155.
  
Athimoolam, S., Kumar, J., Ramakrishnan, V. & Rajaram, R.K. (2005). 
Acta Cryst. E61, m2014-m2017. 
  
Cox, J.P., Kumarasammy, Y., Nahar, L., Sarkar D.S. & Shoeb, M. 
(2003). Acta Cryst. E59, o975-o977. 
  
Mohamed, A.A., Krause Bauer, A.J., Bruce, E.A. & Bruce M.R.M. 
(2003). Acta Cryst. C59, m84-m86. 
  
Stahler, R., Nather, C. & Bensch, W. (2001). Acta Cryst. 
C57, 26-27.
;
_refine_diff_density_max 1.848
_refine_diff_density_min -0.675
_refine_diff_density_rms 0.101
_refine_ls_extinction_method none
_refine_ls_goodness_of_fit_ref 1.064
_refine_ls_hydrogen_treatment constr
_refine_ls_matrix_type full
_refine_ls_number_parameters 586
_refine_ls_number_reflns 12936
_refine_ls_number_restraints 0
_refine_ls_restrained_S_all 1.064
_refine_ls_R_factor_all 0.0756
_refine_ls_R_factor_gt 0.0578
_refine_ls_shift/su_max 0.002
_refine_ls_shift/su_mean 0.000
_refine_ls_structure_factor_coef Fsqd
_refine_ls_weighting_details 'calc w=1/[\s^2^(Fo^2^)+(0.1049P)^2^+1.0804P] where P=(Fo^2^+2Fc^2^)/3'
_refine_ls_weighting_scheme calc
_refine_ls_wR_factor_gt 0.1588
_refine_ls_wR_factor_ref 0.1693
_reflns_number_gt 10135
_reflns_number_total 12936
_reflns_threshold_expression >2sigma(I)
_cod_data_source_file om4011388_si_002.cif
_cod_data_source_block mjs117_0m_compound_13
_cod_depositor_comments
;
The following automatic conversions were performed:

'_symmetry_cell_setting' value 'Triclinic' changed to 'triclinic'
according to
/usr/data/users/saulius/automatic-downloads/current/ACS/lib/dictionaries/cif_core.dic
dictionary named 'cif_core.dic' version 2.4.2 from 2011-04-26.

Automatic conversion script
Id: cif_fix_values 2281 2013-09-26 08:29:07Z andrius 
;
_cod_original_sg_symbol_H-M P-1
_cod_database_code 4082299

loop_
_symmetry_equiv_pos_as_xyz
'x, y, z'
'-x, -y, -z'

loop_
_atom_site_label
_atom_site_type_symbol
_atom_site_fract_x
_atom_site_fract_y
_atom_site_fract_z
_atom_site_U_iso_or_equiv
_atom_site_adp_type
_atom_site_occupancy
_atom_site_symmetry_multiplicity
_atom_site_calc_flag
_atom_site_refinement_flags
Ru1 Ru 0.68879(2) 0.699970(17) 0.751358(13) 0.02624(10) Uani 1 1 d .
P1 P 0.54500(8) 0.59182(6) 0.75161(5) 0.0315(2) Uani 1 1 d .
P2 P 0.78424(8) 0.63321(6) 0.84375(5) 0.0314(2) Uani 1 1 d .
P3 P 0.64183(9) 0.90605(7) 0.71538(6) 0.0401(2) Uani 1 1 d .
N1 N 0.5435(3) 0.5594(2) 0.66493(16) 0.0373(7) Uani 1 1 d .
H1A H 0.4752 0.5634 0.6448 0.045 Uiso 1 1 calc R
N2 N 0.8841(3) 0.5418(2) 0.81772(18) 0.0421(7) Uani 1 1 d .
H2A H 0.8922 0.4879 0.8457 0.051 Uiso 1 1 calc R
N3 N 0.7307(3) 0.8167(2) 0.68576(17) 0.0381(7) Uani 1 1 d .
N4 N 0.8104(3) 0.6276(2) 0.66669(16) 0.0362(7) Uani 1 1 d .
C1 C 0.3944(4) 0.6607(3) 0.7641(2) 0.0517(10) Uani 1 1 d .
H1B H 0.4105 0.7324 0.7535 0.062 Uiso 1 1 calc R
C2 C 0.5267(4) 0.4735(3) 0.8033(2) 0.0496(10) Uani 1 1 d .
H2B H 0.5194 0.4892 0.8553 0.060 Uiso 1 1 calc R
C3 C 0.7203(4) 0.5675(3) 0.9265(2) 0.0492(10) Uani 1 1 d .
H3A H 0.6882 0.5054 0.9094 0.059 Uiso 1 1 calc R
C4 C 0.8778(4) 0.7334(3) 0.8734(2) 0.0454(9) Uani 1 1 d .
H4A H 0.8916 0.7786 0.8301 0.054 Uiso 1 1 calc R
C5 C 0.7246(4) 1.0167(3) 0.7319(3) 0.0510(10) Uani 1 1 d .
H5A H 0.7800 1.0264 0.6884 0.061 Uiso 1 1 calc R
C6 C 0.5358(4) 0.9494(3) 0.6503(3) 0.0552(11) Uani 1 1 d .
H6A H 0.4855 1.0064 0.6709 0.066 Uiso 1 1 calc R
C7 C 0.6497(4) 0.5251(3) 0.6217(2) 0.0414(9) Uani 1 1 d .
H7A H 0.6249 0.5016 0.5757 0.050 Uiso 1 1 calc R
H7B H 0.6880 0.4671 0.6472 0.050 Uiso 1 1 calc R
C8 C 0.7403(4) 0.6019(3) 0.6054(2) 0.0414(9) Uani 1 1 d .
H8A H 0.7965 0.5775 0.5661 0.050 Uiso 1 1 calc R
H8B H 0.6990 0.6639 0.5872 0.050 Uiso 1 1 calc R
C9 C 0.9570(4) 0.5478(3) 0.7515(2) 0.0488(10) Uani 1 1 d .
H9A H 1.0204 0.4938 0.7525 0.059 Uiso 1 1 calc R
H9B H 0.9956 0.6123 0.7488 0.059 Uiso 1 1 calc R
C10 C 0.8903(4) 0.5395(3) 0.6845(2) 0.0447(9) Uani 1 1 d .
H10A H 0.9488 0.5284 0.6433 0.054 Uiso 1 1 calc R
H10B H 0.8424 0.4799 0.6905 0.054 Uiso 1 1 calc R
C11 C 0.8177(3) 0.8066(3) 0.6246(2) 0.0418(9) Uani 1 1 d .
H11A H 0.8698 0.8636 0.6209 0.050 Uiso 1 1 calc R
H11B H 0.7775 0.8038 0.5793 0.050 Uiso 1 1 calc R
C12 C 0.8880(3) 0.7107(3) 0.6392(2) 0.0416(8) Uani 1 1 d .
H12A H 0.9459 0.7218 0.6751 0.050 Uiso 1 1 calc R
H12B H 0.9330 0.6901 0.5943 0.050 Uiso 1 1 calc R
C13 C 0.3019(4) 0.6381(3) 0.7120(3) 0.0590(12) Uani 1 1 d .
H13A H 0.2281 0.6779 0.7237 0.088 Uiso 1 1 calc R
H13B H 0.2865 0.5669 0.7162 0.088 Uiso 1 1 calc R
H13C H 0.3315 0.6551 0.6628 0.088 Uiso 1 1 calc R
C14 C 0.3435(5) 0.6577(5) 0.8418(3) 0.0782(16) Uani 1 1 d .
H14A H 0.2661 0.6946 0.8450 0.117 Uiso 1 1 calc R
H14B H 0.3976 0.6884 0.8721 0.117 Uiso 1 1 calc R
H14C H 0.3340 0.5882 0.8581 0.117 Uiso 1 1 calc R
C15 C 0.4150(5) 0.4189(4) 0.7872(3) 0.0803(18) Uani 1 1 d .
H15A H 0.4110 0.3572 0.8169 0.120 Uiso 1 1 calc R
H15B H 0.4194 0.4026 0.7363 0.120 Uiso 1 1 calc R
H15C H 0.3439 0.4623 0.7981 0.120 Uiso 1 1 calc R
C16 C 0.6339(5) 0.4015(3) 0.7914(3) 0.0582(12) Uani 1 1 d .
H16A H 0.6214 0.3395 0.8198 0.087 Uiso 1 1 calc R
H16B H 0.7046 0.4318 0.8065 0.087 Uiso 1 1 calc R
H16C H 0.6452 0.3865 0.7404 0.087 Uiso 1 1 calc R
C17 C 0.6152(5) 0.6239(4) 0.9635(3) 0.0636(13) Uani 1 1 d .
H17A H 0.5864 0.5851 1.0061 0.095 Uiso 1 1 calc R
H17B H 0.5517 0.6345 0.9304 0.095 Uiso 1 1 calc R
H17C H 0.6394 0.6887 0.9781 0.095 Uiso 1 1 calc R
C18 C 0.8102(6) 0.5314(4) 0.9813(3) 0.0775(16) Uani 1 1 d .
H18A H 0.7688 0.4978 1.0224 0.116 Uiso 1 1 calc R
H18B H 0.8493 0.5888 0.9978 0.116 Uiso 1 1 calc R
H18C H 0.8698 0.4846 0.9587 0.116 Uiso 1 1 calc R
C19 C 0.8135(4) 0.7995(3) 0.9304(2) 0.0545(11) Uani 1 1 d .
H19A H 0.8665 0.8500 0.9438 0.082 Uiso 1 1 calc R
H19B H 0.7903 0.7582 0.9729 0.082 Uiso 1 1 calc R
H19C H 0.7425 0.8328 0.9110 0.082 Uiso 1 1 calc R
C20 C 1.0020(4) 0.6980(4) 0.8956(3) 0.0724(15) Uani 1 1 d .
H20A H 1.0433 0.7553 0.9103 0.109 Uiso 1 1 calc R
H20B H 1.0472 0.6670 0.8549 0.109 Uiso 1 1 calc R
H20C H 0.9948 0.6492 0.9359 0.109 Uiso 1 1 calc R
C21 C 0.8021(5) 0.9967(3) 0.7942(3) 0.0661(14) Uani 1 1 d .
H21A H 0.8451 1.0563 0.8018 0.099 Uiso 1 1 calc R
H21B H 0.8590 0.9405 0.7836 0.099 Uiso 1 1 calc R
H21C H 0.7525 0.9804 0.8376 0.099 Uiso 1 1 calc R
C22 C 0.6486(5) 1.1147(3) 0.7391(3) 0.0695(14) Uani 1 1 d .
H22A H 0.6995 1.1691 0.7476 0.104 Uiso 1 1 calc R
H22B H 0.5895 1.1080 0.7796 0.104 Uiso 1 1 calc R
H22C H 0.6081 1.1296 0.6949 0.104 Uiso 1 1 calc R
C23 C 0.6054(6) 0.9882(4) 0.5812(3) 0.0738(15) Uani 1 1 d .
H23A H 0.5493 1.0119 0.5456 0.111 Uiso 1 1 calc R
H23B H 0.6578 0.9339 0.5613 0.111 Uiso 1 1 calc R
H23C H 0.6529 1.0434 0.5929 0.111 Uiso 1 1 calc R
C24 C 0.4539(4) 0.8679(4) 0.6319(3) 0.0630(12) Uani 1 1 d .
H24A H 0.3986 0.8952 0.5970 0.095 Uiso 1 1 calc R
H24B H 0.4090 0.8452 0.6757 0.095 Uiso 1 1 calc R
H24C H 0.5017 0.8115 0.6114 0.095 Uiso 1 1 calc R
C25 C 0.5928(3) 0.8256(3) 0.7919(2) 0.0403(8) Uani 1 1 d .
C26 C 0.5298(4) 0.8586(3) 0.8479(2) 0.0507(10) Uani 1 1 d .
H26 H 0.5175 0.8113 0.8866 0.061 Uiso 1 1 calc R
C27 C 0.4732(4) 0.9631(3) 0.8595(3) 0.0580(12) Uani 1 1 d .
C28 C 0.3882(5) 1.0038(4) 0.8161(3) 0.0704(14) Uani 1 1 d .
H28A H 0.3628 0.9659 0.7786 0.084 Uiso 1 1 calc R
C29 C 0.3392(5) 1.0999(4) 0.8266(4) 0.0869(19) Uani 1 1 d .
H29A H 0.2798 1.1267 0.7966 0.104 Uiso 1 1 calc R
C30 C 0.3745(6) 1.1551(4) 0.8785(4) 0.089(2) Uani 1 1 d .
H30A H 0.3417 1.2212 0.8846 0.107 Uiso 1 1 calc R
C31 C 0.4561(6) 1.1167(4) 0.9217(4) 0.0855(18) Uani 1 1 d .
H31A H 0.4799 1.1554 0.9592 0.103 Uiso 1 1 calc R
C32 C 0.5072(6) 1.0198(4) 0.9123(3) 0.0740(15) Uani 1 1 d .
H32A H 0.5658 0.9937 0.9431 0.089 Uiso 1 1 calc R
C33 C -0.0265(3) 0.2669(2) 0.59177(17) 0.0280(7) Uani 1 1 d .
C34 C -0.0254(3) 0.3490(3) 0.54306(18) 0.0315(7) Uani 1 1 d .
H34A H 0.0435 0.3864 0.5375 0.038 Uiso 1 1 calc R
C35 C -0.1214(3) 0.3781(3) 0.50229(19) 0.0363(8) Uani 1 1 d .
H35A H -0.1169 0.4343 0.4699 0.044 Uiso 1 1 calc R
C36 C -0.2230(3) 0.3253(3) 0.5090(2) 0.0382(8) Uani 1 1 d .
H36A H -0.2882 0.3446 0.4811 0.046 Uiso 1 1 calc R
C37 C -0.2289(3) 0.2454(3) 0.5561(2) 0.0452(9) Uani 1 1 d .
H37A H -0.2989 0.2093 0.5617 0.054 Uiso 1 1 calc R
C38 C -0.1321(3) 0.2166(3) 0.5963(2) 0.0408(9) Uani 1 1 d .
H38A H -0.1381 0.1601 0.6283 0.049 Uiso 1 1 calc R
C39 C 0.2101(3) 0.2735(2) 0.60928(17) 0.0278(6) Uani 1 1 d .
C40 C 0.2278(3) 0.3763(2) 0.60863(18) 0.0294(7) Uani 1 1 d .
H40A H 0.1657 0.4200 0.6280 0.035 Uiso 1 1 calc R
C41 C 0.3324(3) 0.4171(3) 0.58088(19) 0.0352(8) Uani 1 1 d .
H41A H 0.3395 0.4873 0.5806 0.042 Uiso 1 1 calc R
C42 C 0.4264(3) 0.3558(3) 0.5537(2) 0.0448(9) Uani 1 1 d .
H42A H 0.4983 0.3832 0.5353 0.054 Uiso 1 1 calc R
C43 C 0.4134(3) 0.2549(3) 0.5540(3) 0.0509(10) Uani 1 1 d .
H43A H 0.4767 0.2118 0.5353 0.061 Uiso 1 1 calc R
C44 C 0.3075(3) 0.2149(3) 0.5814(2) 0.0392(8) Uani 1 1 d .
H44A H 0.3014 0.1445 0.5812 0.047 Uiso 1 1 calc R
C45 C 0.0550(3) 0.2674(2) 0.72479(19) 0.0319(7) Uani 1 1 d .
C46 C 0.1415(4) 0.2961(3) 0.7677(2) 0.0417(8) Uani 1 1 d .
H46A H 0.2204 0.2994 0.7471 0.050 Uiso 1 1 calc R
C47 C 0.1190(4) 0.3201(3) 0.8388(2) 0.0542(11) Uani 1 1 d .
H47A H 0.1815 0.3408 0.8653 0.065 Uiso 1 1 calc R
C48 C 0.0079(5) 0.3143(3) 0.8712(2) 0.0544(11) Uani 1 1 d .
H48A H -0.0071 0.3271 0.9208 0.065 Uiso 1 1 calc R
C49 C -0.0802(4) 0.2898(3) 0.8310(2) 0.0527(10) Uani 1 1 d .
H49A H -0.1585 0.2866 0.8524 0.063 Uiso 1 1 calc R
C50 C -0.0580(4) 0.2691(3) 0.7590(2) 0.0432(9) Uani 1 1 d .
H50A H -0.1229 0.2556 0.7319 0.052 Uiso 1 1 calc R
C51 C 0.0947(3) 0.1065(2) 0.6428(2) 0.0322(7) Uani 1 1 d .
C52 C 0.1027(4) 0.0455(3) 0.7043(2) 0.0447(9) Uani 1 1 d .
H52A H 0.0976 0.0760 0.7495 0.054 Uiso 1 1 calc R
C53 C 0.1177(4) -0.0580(3) 0.7028(3) 0.0561(12) Uani 1 1 d .
H53A H 0.1244 -0.0965 0.7463 0.067 Uiso 1 1 calc R
C54 C 0.1230(4) -0.1047(3) 0.6380(3) 0.0551(12) Uani 1 1 d .
H54A H 0.1327 -0.1754 0.6365 0.066 Uiso 1 1 calc R
C55 C 0.1138(4) -0.0472(3) 0.5752(3) 0.0494(10) Uani 1 1 d .
H55A H 0.1175 -0.0784 0.5303 0.059 Uiso 1 1 calc R
C56 C 0.0991(3) 0.0558(3) 0.5780(2) 0.0396(8) Uani 1 1 d .
H56A H 0.0917 0.0938 0.5344 0.048 Uiso 1 1 calc R
B1 B 0.0837(3) 0.2298(3) 0.6418(2) 0.0286(7) Uani 1 1 d .

loop_
_atom_site_aniso_label
_atom_site_aniso_U_11
_atom_site_aniso_U_22
_atom_site_aniso_U_33
_atom_site_aniso_U_23
_atom_site_aniso_U_13
_atom_site_aniso_U_12
Ru1 0.02935(16) 0.02508(13) 0.02494(15) -0.00397(9) -0.00335(10) -0.00323(9)
P1 0.0285(5) 0.0364(4) 0.0306(5) -0.0025(3) -0.0037(4) -0.0080(3)
P2 0.0331(5) 0.0315(4) 0.0310(5) -0.0066(3) -0.0090(4) -0.0008(3)
P3 0.0442(6) 0.0320(4) 0.0444(6) -0.0029(4) -0.0014(4) -0.0050(4)
N1 0.0326(16) 0.0431(15) 0.0382(17) -0.0077(13) -0.0088(13) -0.0086(12)
N2 0.0451(19) 0.0332(14) 0.0480(19) -0.0043(13) -0.0087(15) 0.0067(13)
N3 0.0452(18) 0.0308(13) 0.0383(17) 0.0035(12) -0.0012(14) -0.0065(12)
N4 0.0368(17) 0.0403(15) 0.0329(16) -0.0094(12) -0.0025(13) -0.0088(12)
C1 0.033(2) 0.062(2) 0.060(3) -0.010(2) 0.0003(19) -0.0056(18)
C2 0.059(3) 0.044(2) 0.049(2) 0.0096(17) -0.013(2) -0.0225(18)
C3 0.073(3) 0.045(2) 0.031(2) 0.0020(16) -0.0115(19) -0.0107(19)
C4 0.045(2) 0.0442(19) 0.050(2) -0.0132(17) -0.0178(19) -0.0063(16)
C5 0.062(3) 0.0351(18) 0.057(3) -0.0041(17) -0.003(2) -0.0101(18)
C6 0.064(3) 0.041(2) 0.061(3) -0.0051(18) -0.014(2) 0.0091(19)
C7 0.046(2) 0.0430(19) 0.037(2) -0.0142(15) -0.0051(17) -0.0090(16)
C8 0.047(2) 0.0468(19) 0.0316(19) -0.0124(15) -0.0019(16) -0.0100(16)
C9 0.037(2) 0.045(2) 0.064(3) -0.0129(18) -0.005(2) 0.0088(17)
C10 0.044(2) 0.0397(18) 0.051(2) -0.0150(16) 0.0006(18) 0.0015(16)
C11 0.041(2) 0.0446(19) 0.040(2) 0.0002(15) 0.0045(17) -0.0128(16)
C12 0.037(2) 0.049(2) 0.040(2) -0.0063(16) 0.0034(16) -0.0113(16)
C13 0.044(3) 0.058(2) 0.076(3) -0.006(2) -0.015(2) -0.001(2)
C14 0.041(3) 0.121(5) 0.072(4) -0.022(3) 0.009(2) -0.007(3)
C15 0.079(4) 0.067(3) 0.101(4) 0.028(3) -0.031(3) -0.043(3)
C16 0.078(3) 0.037(2) 0.062(3) 0.0084(18) -0.020(2) -0.018(2)
C17 0.073(3) 0.072(3) 0.044(3) 0.003(2) 0.010(2) -0.017(3)
C18 0.115(5) 0.070(3) 0.049(3) 0.010(2) -0.028(3) 0.006(3)
C19 0.063(3) 0.047(2) 0.057(3) -0.0216(19) -0.012(2) -0.0058(19)
C20 0.050(3) 0.083(3) 0.091(4) -0.037(3) -0.033(3) -0.002(2)
C21 0.065(3) 0.047(2) 0.090(4) -0.010(2) -0.015(3) -0.021(2)
C22 0.091(4) 0.0289(19) 0.089(4) -0.010(2) 0.003(3) -0.011(2)
C23 0.112(5) 0.055(3) 0.053(3) 0.018(2) -0.011(3) -0.001(3)
C24 0.056(3) 0.065(3) 0.070(3) 0.002(2) -0.022(2) -0.004(2)
C25 0.035(2) 0.0355(17) 0.051(2) -0.0096(15) -0.0058(17) -0.0019(14)
C26 0.049(3) 0.056(2) 0.047(2) -0.0061(19) 0.002(2) -0.0052(19)
C27 0.058(3) 0.049(2) 0.065(3) -0.012(2) 0.007(2) 0.006(2)
C28 0.053(3) 0.056(3) 0.102(4) -0.020(3) -0.005(3) 0.007(2)
C29 0.067(4) 0.061(3) 0.131(6) -0.016(3) -0.007(4) 0.016(3)
C30 0.084(4) 0.050(3) 0.130(6) -0.018(3) 0.010(4) 0.019(3)
C31 0.102(5) 0.065(3) 0.089(4) -0.036(3) 0.011(4) 0.007(3)
C32 0.090(4) 0.061(3) 0.071(4) -0.026(3) -0.006(3) 0.012(3)
C33 0.0253(17) 0.0309(14) 0.0279(17) -0.0061(12) -0.0008(13) -0.0007(12)
C34 0.0257(17) 0.0432(17) 0.0256(17) -0.0009(13) 0.0003(13) -0.0045(13)
C35 0.034(2) 0.0485(19) 0.0255(17) 0.0018(14) -0.0014(14) -0.0004(15)
C36 0.0274(18) 0.0477(19) 0.039(2) -0.0047(15) -0.0064(15) 0.0077(15)
C37 0.0265(19) 0.045(2) 0.065(3) 0.0018(18) -0.0101(18) -0.0044(15)
C38 0.032(2) 0.0355(17) 0.056(2) 0.0071(16) -0.0096(17) -0.0048(14)
C39 0.0251(17) 0.0334(15) 0.0257(16) -0.0036(12) -0.0069(13) -0.0015(12)
C40 0.0255(17) 0.0333(15) 0.0304(17) -0.0050(12) -0.0076(13) 0.0001(12)
C41 0.0312(19) 0.0395(17) 0.0370(19) -0.0055(14) -0.0099(15) -0.0089(14)
C42 0.0266(19) 0.056(2) 0.053(2) -0.0094(18) -0.0024(17) -0.0125(16)
C43 0.0242(19) 0.058(2) 0.071(3) -0.023(2) 0.0004(19) 0.0021(17)
C44 0.0284(19) 0.0358(17) 0.055(2) -0.0103(15) -0.0071(16) -0.0018(14)
C45 0.0335(19) 0.0273(14) 0.0348(19) -0.0007(12) -0.0028(14) 0.0004(13)
C46 0.043(2) 0.0466(19) 0.037(2) 0.0002(15) -0.0070(17) -0.0075(16)
C47 0.060(3) 0.062(3) 0.042(2) -0.0090(19) -0.007(2) -0.012(2)
C48 0.079(3) 0.049(2) 0.034(2) -0.0043(17) 0.002(2) 0.000(2)
C49 0.051(3) 0.053(2) 0.050(3) 0.0023(19) 0.012(2) 0.0066(19)
C50 0.042(2) 0.0453(19) 0.042(2) -0.0002(16) -0.0015(17) 0.0012(16)
C51 0.0222(17) 0.0327(15) 0.043(2) -0.0025(14) -0.0094(14) -0.0028(12)
C52 0.047(2) 0.0378(18) 0.049(2) 0.0013(16) -0.0086(18) 0.0009(16)
C53 0.052(3) 0.040(2) 0.076(3) 0.016(2) -0.016(2) -0.0016(18)
C54 0.037(2) 0.0297(18) 0.100(4) -0.005(2) -0.016(2) -0.0016(15)
C55 0.036(2) 0.0403(19) 0.075(3) -0.0213(19) -0.017(2) -0.0003(16)
C56 0.036(2) 0.0343(17) 0.050(2) -0.0103(15) -0.0139(17) -0.0003(14)
B1 0.0280(19) 0.0283(16) 0.0302(19) -0.0009(13) -0.0069(15) -0.0022(14)

loop_
_atom_type_symbol
_atom_type_description
_atom_type_scat_dispersion_real
_atom_type_scat_dispersion_imag
_atom_type_scat_source
C C 0.0033 0.0016 'International Tables Vol C Tables 4.2.6.8 and 6.1.1.4'
H H 0.0000 0.0000 'International Tables Vol C Tables 4.2.6.8 and 6.1.1.4'
B B 0.0013 0.0007 'International Tables Vol C Tables 4.2.6.8 and 6.1.1.4'
N N 0.0061 0.0033 'International Tables Vol C Tables 4.2.6.8 and 6.1.1.4'
P P 0.1023 0.0942 'International Tables Vol C Tables 4.2.6.8 and 6.1.1.4'
Ru Ru -1.2594 0.8363 'International Tables Vol C Tables 4.2.6.8 and 6.1.1.4'

loop_
_geom_angle_atom_site_label_1
_geom_angle_atom_site_label_2
_geom_angle_atom_site_label_3
_geom_angle
N3 Ru1 C25 73.02(14)
N3 Ru1 P2 128.98(10)
C25 Ru1 P2 104.91(11)
N3 Ru1 N4 77.76(12)
C25 Ru1 N4 150.66(14)
P2 Ru1 N4 95.42(8)
N3 Ru1 P1 132.34(10)
C25 Ru1 P1 100.71(10)
P2 Ru1 P1 98.56(3)
N4 Ru1 P1 96.85(8)
N3 Ru1 P3 33.36(9)
C25 Ru1 P3 39.97(11)
P2 Ru1 P3 128.02(3)
N4 Ru1 P3 110.69(8)
P1 Ru1 P3 120.67(3)
N1 P1 C2 104.03(18)
N1 P1 C1 100.48(18)
C2 P1 C1 103.9(2)
N1 P1 Ru1 104.68(11)
C2 P1 Ru1 130.01(14)
C1 P1 Ru1 109.96(14)
N2 P2 C3 97.46(18)
N2 P2 C4 103.79(17)
C3 P2 C4 107.54(19)
N2 P2 Ru1 111.51(12)
C3 P2 Ru1 128.07(15)
C4 P2 Ru1 106.05(14)
N3 P3 C6 112.18(19)
N3 P3 C25 90.09(16)
C6 P3 C25 119.2(2)
N3 P3 C5 110.62(19)
C6 P3 C5 105.0(2)
C25 P3 C5 118.99(19)
N3 P3 Ru1 43.38(11)
C6 P3 Ru1 122.71(14)
C25 P3 Ru1 47.14(11)
C5 P3 Ru1 130.93(15)
C7 N1 P1 123.6(2)
C7 N1 H1A 118.2
P1 N1 H1A 118.2
C9 N2 P2 122.9(3)
C9 N2 H2A 118.6
P2 N2 H2A 118.6
C11 N3 P3 134.5(2)
C11 N3 Ru1 122.0(2)
P3 N3 Ru1 103.26(16)
C10 N4 C8 108.1(3)
C10 N4 C12 107.4(3)
C8 N4 C12 106.5(3)
C10 N4 Ru1 121.0(2)
C8 N4 Ru1 109.4(2)
C12 N4 Ru1 103.5(2)
C14 C1 C13 111.7(4)
C14 C1 P1 113.1(3)
C13 C1 P1 116.9(3)
C14 C1 H1B 104.5
C13 C1 H1B 104.5
P1 C1 H1B 104.5
C16 C2 C15 108.1(4)
C16 C2 P1 111.6(3)
C15 C2 P1 114.3(3)
C16 C2 H2B 107.5
C15 C2 H2B 107.5
P1 C2 H2B 107.5
C17 C3 C18 110.3(4)
C17 C3 P2 114.0(3)
C18 C3 P2 115.4(4)
C17 C3 H3A 105.4
C18 C3 H3A 105.4
P2 C3 H3A 105.4
C19 C4 C20 110.8(4)
C19 C4 P2 113.2(3)
C20 C4 P2 115.7(3)
C19 C4 H4A 105.4
C20 C4 H4A 105.4
P2 C4 H4A 105.4
C21 C5 C22 112.0(4)
C21 C5 P3 111.0(3)
C22 C5 P3 115.1(3)
C21 C5 H5A 106.0
C22 C5 H5A 106.0
P3 C5 H5A 106.0
C24 C6 C23 110.2(4)
C24 C6 P3 112.8(3)
C23 C6 P3 108.6(4)
C24 C6 H6A 108.4
C23 C6 H6A 108.4
P3 C6 H6A 108.4
N1 C7 C8 115.3(3)
N1 C7 H7A 108.4
C8 C7 H7A 108.4
N1 C7 H7B 108.4
C8 C7 H7B 108.4
H7A C7 H7B 107.5
N4 C8 C7 116.2(3)
N4 C8 H8A 108.2
C7 C8 H8A 108.2
N4 C8 H8B 108.2
C7 C8 H8B 108.2
H8A C8 H8B 107.4
N2 C9 C10 114.4(3)
N2 C9 H9A 108.7
C10 C9 H9A 108.7
N2 C9 H9B 108.7
C10 C9 H9B 108.7
H9A C9 H9B 107.6
N4 C10 C9 115.1(3)
N4 C10 H10A 108.5
C9 C10 H10A 108.5
N4 C10 H10B 108.5
C9 C10 H10B 108.5
H10A C10 H10B 107.5
N3 C11 C12 105.3(3)
N3 C11 H11A 110.7
C12 C11 H11A 110.7
N3 C11 H11B 110.7
C12 C11 H11B 110.7
H11A C11 H11B 108.8
C11 C12 N4 112.4(3)
C11 C12 H12A 109.1
N4 C12 H12A 109.1
C11 C12 H12B 109.1
N4 C12 H12B 109.1
H12A C12 H12B 107.9
C1 C13 H13A 109.5
C1 C13 H13B 109.5
H13A C13 H13B 109.5
C1 C13 H13C 109.5
H13A C13 H13C 109.5
H13B C13 H13C 109.5
C1 C14 H14A 109.5
C1 C14 H14B 109.5
H14A C14 H14B 109.5
C1 C14 H14C 109.5
H14A C14 H14C 109.5
H14B C14 H14C 109.5
C2 C15 H15A 109.5
C2 C15 H15B 109.5
H15A C15 H15B 109.5
C2 C15 H15C 109.5
H15A C15 H15C 109.5
H15B C15 H15C 109.5
C2 C16 H16A 109.5
C2 C16 H16B 109.5
H16A C16 H16B 109.5
C2 C16 H16C 109.5
H16A C16 H16C 109.5
H16B C16 H16C 109.5
C3 C17 H17A 109.5
C3 C17 H17B 109.5
H17A C17 H17B 109.5
C3 C17 H17C 109.5
H17A C17 H17C 109.5
H17B C17 H17C 109.5
C3 C18 H18A 109.5
C3 C18 H18B 109.5
H18A C18 H18B 109.5
C3 C18 H18C 109.5
H18A C18 H18C 109.5
H18B C18 H18C 109.5
C4 C19 H19A 109.5
C4 C19 H19B 109.5
H19A C19 H19B 109.5
C4 C19 H19C 109.5
H19A C19 H19C 109.5
H19B C19 H19C 109.5
C4 C20 H20A 109.5
C4 C20 H20B 109.5
H20A C20 H20B 109.5
C4 C20 H20C 109.5
H20A C20 H20C 109.5
H20B C20 H20C 109.5
C5 C21 H21A 109.5
C5 C21 H21B 109.5
H21A C21 H21B 109.5
C5 C21 H21C 109.5
H21A C21 H21C 109.5
H21B C21 H21C 109.5
C5 C22 H22A 109.5
C5 C22 H22B 109.5
H22A C22 H22B 109.5
C5 C22 H22C 109.5
H22A C22 H22C 109.5
H22B C22 H22C 109.5
C6 C23 H23A 109.5
C6 C23 H23B 109.5
H23A C23 H23B 109.5
C6 C23 H23C 109.5
H23A C23 H23C 109.5
H23B C23 H23C 109.5
C6 C24 H24A 109.5
C6 C24 H24B 109.5
H24A C24 H24B 109.5
C6 C24 H24C 109.5
H24A C24 H24C 109.5
H24B C24 H24C 109.5
C26 C25 P3 123.5(3)
C26 C25 Ru1 143.2(3)
P3 C25 Ru1 92.90(17)
C25 C26 C27 128.4(4)
C25 C26 H26 115.8
C27 C26 H26 115.8
C32 C27 C28 117.9(4)
C32 C27 C26 120.8(5)
C28 C27 C26 121.3(4)
C27 C28 C29 120.5(5)
C27 C28 H28A 119.8
C29 C28 H28A 119.8
C30 C29 C28 120.9(6)
C30 C29 H29A 119.6
C28 C29 H29A 119.6
C31 C30 C29 119.6(5)
C31 C30 H30A 120.2
C29 C30 H30A 120.2
C30 C31 C32 120.8(6)
C30 C31 H31A 119.6
C32 C31 H31A 119.6
C27 C32 C31 120.4(6)
C27 C32 H32A 119.8
C31 C32 H32A 119.8
C34 C33 C38 114.4(3)
C34 C33 B1 124.8(3)
C38 C33 B1 120.8(3)
C35 C34 C33 122.8(3)
C35 C34 H34A 118.6
C33 C34 H34A 118.6
C36 C35 C34 120.1(3)
C36 C35 H35A 119.9
C34 C35 H35A 119.9
C37 C36 C35 119.4(3)
C37 C36 H36A 120.3
C35 C36 H36A 120.3
C36 C37 C38 120.0(3)
C36 C37 H37A 120.0
C38 C37 H37A 120.0
C37 C38 C33 123.3(3)
C37 C38 H38A 118.3
C33 C38 H38A 118.3
C44 C39 C40 114.5(3)
C44 C39 B1 124.8(3)
C40 C39 B1 120.8(3)
C41 C40 C39 122.9(3)
C41 C40 H40A 118.5
C39 C40 H40A 118.5
C42 C41 C40 120.4(3)
C42 C41 H41A 119.8
C40 C41 H41A 119.8
C43 C42 C41 118.6(3)
C43 C42 H42A 120.7
C41 C42 H42A 120.7
C42 C43 C44 120.5(4)
C42 C43 H43A 119.8
C44 C43 H43A 119.8
C39 C44 C43 123.1(3)
C39 C44 H44A 118.5
C43 C44 H44A 118.5
C46 C45 C50 113.7(3)
C46 C45 B1 123.4(3)
C50 C45 B1 122.8(3)
C47 C46 C45 123.4(4)
C47 C46 H46A 118.3
C45 C46 H46A 118.3
C48 C47 C46 120.5(4)
C48 C47 H47A 119.7
C46 C47 H47A 119.7
C49 C48 C47 118.2(4)
C49 C48 H48A 120.9
C47 C48 H48A 120.9
C48 C49 C50 121.0(4)
C48 C49 H49A 119.5
C50 C49 H49A 119.5
C49 C50 C45 122.9(4)
C49 C50 H50A 118.5
C45 C50 H50A 118.5
C52 C51 C56 115.1(3)
C52 C51 B1 124.7(3)
C56 C51 B1 120.2(3)
C51 C52 C53 123.2(4)
C51 C52 H52A 118.4
C53 C52 H52A 118.4
C54 C53 C52 119.7(4)
C54 C53 H53A 120.1
C52 C53 H53A 120.1
C53 C54 C55 119.2(4)
C53 C54 H54A 120.4
C55 C54 H54A 120.4
C56 C55 C54 120.0(4)
C56 C55 H55A 120.0
C54 C55 H55A 120.0
C55 C56 C51 122.7(4)
C55 C56 H56A 118.7
C51 C56 H56A 118.7
C39 B1 C33 111.5(3)
C39 B1 C51 109.3(3)
C33 B1 C51 107.5(2)
C39 B1 C45 109.1(3)
C33 B1 C45 110.1(3)
C51 B1 C45 109.3(3)

loop_
_geom_bond_atom_site_label_1
_geom_bond_atom_site_label_2
_geom_bond_distance
Ru1 N3 2.009(3)
Ru1 C25 2.090(4)
Ru1 P2 2.2278(9)
Ru1 N4 2.237(3)
Ru1 P1 2.2419(8)
Ru1 P3 2.8477(9)
P1 N1 1.694(3)
P1 C2 1.840(4)
P1 C1 1.894(4)
P2 N2 1.681(3)
P2 C3 1.873(4)
P2 C4 1.881(4)
P3 N3 1.609(3)
P3 C6 1.821(5)
P3 C25 1.832(4)
P3 C5 1.847(4)
N1 C7 1.463(5)
N1 H1A 0.8800
N2 C9 1.441(6)
N2 H2A 0.8800
N3 C11 1.462(5)
N4 C10 1.487(5)
N4 C8 1.499(5)
N4 C12 1.512(5)
C1 C14 1.524(7)
C1 C13 1.527(6)
C1 H1B 1.0000
C2 C16 1.515(7)
C2 C15 1.550(6)
C2 H2B 1.0000
C3 C17 1.513(7)
C3 C18 1.536(6)
C3 H3A 1.0000
C4 C19 1.531(6)
C4 C20 1.535(6)
C4 H4A 1.0000
C5 C21 1.511(7)
C5 C22 1.534(6)
C5 H5A 1.0000
C6 C24 1.537(6)
C6 C23 1.554(7)
C6 H6A 1.0000
C7 C8 1.503(5)
C7 H7A 0.9900
C7 H7B 0.9900
C8 H8A 0.9900
C8 H8B 0.9900
C9 C10 1.516(6)
C9 H9A 0.9900
C9 H9B 0.9900
C10 H10A 0.9900
C10 H10B 0.9900
C11 C12 1.498(5)
C11 H11A 0.9900
C11 H11B 0.9900
C12 H12A 0.9900
C12 H12B 0.9900
C13 H13A 0.9800
C13 H13B 0.9800
C13 H13C 0.9800
C14 H14A 0.9800
C14 H14B 0.9800
C14 H14C 0.9800
C15 H15A 0.9800
C15 H15B 0.9800
C15 H15C 0.9800
C16 H16A 0.9800
C16 H16B 0.9800
C16 H16C 0.9800
C17 H17A 0.9800
C17 H17B 0.9800
C17 H17C 0.9800
C18 H18A 0.9800
C18 H18B 0.9800
C18 H18C 0.9800
C19 H19A 0.9800
C19 H19B 0.9800
C19 H19C 0.9800
C20 H20A 0.9800
C20 H20B 0.9800
C20 H20C 0.9800
C21 H21A 0.9800
C21 H21B 0.9800
C21 H21C 0.9800
C22 H22A 0.9800
C22 H22B 0.9800
C22 H22C 0.9800
C23 H23A 0.9800
C23 H23B 0.9800
C23 H23C 0.9800
C24 H24A 0.9800
C24 H24B 0.9800
C24 H24C 0.9800
C25 C26 1.303(6)
C26 C27 1.524(6)
C26 H26 0.9500
C27 C32 1.358(7)
C27 C28 1.374(7)
C28 C29 1.390(7)
C28 H28A 0.9500
C29 C30 1.338(9)
C29 H29A 0.9500
C30 C31 1.334(9)
C30 H30A 0.9500
C31 C32 1.404(7)
C31 H31A 0.9500
C32 H32A 0.9500
C33 C34 1.401(5)
C33 C38 1.401(5)
C33 B1 1.651(5)
C34 C35 1.397(5)
C34 H34A 0.9500
C35 C36 1.380(5)
C35 H35A 0.9500
C36 C37 1.361(5)
C36 H36A 0.9500
C37 C38 1.397(5)
C37 H37A 0.9500
C38 H38A 0.9500
C39 C44 1.398(5)
C39 C40 1.406(4)
C39 B1 1.646(5)
C40 C41 1.392(5)
C40 H40A 0.9500
C41 C42 1.386(5)
C41 H41A 0.9500
C42 C43 1.370(6)
C42 H42A 0.9500
C43 C44 1.400(5)
C43 H43A 0.9500
C44 H44A 0.9500
C45 C46 1.386(5)
C45 C50 1.389(5)
C45 B1 1.653(5)
C46 C47 1.383(6)
C46 H46A 0.9500
C47 C48 1.362(7)
C47 H47A 0.9500
C48 C49 1.351(7)
C48 H48A 0.9500
C49 C50 1.387(6)
C49 H49A 0.9500
C50 H50A 0.9500
C51 C52 1.388(5)
C51 C56 1.407(5)
C51 B1 1.651(5)
C52 C53 1.390(5)
C52 H52A 0.9500
C53 C54 1.381(7)
C53 H53A 0.9500
C54 C55 1.384(7)
C54 H54A 0.9500
C55 C56 1.384(5)
C55 H55A 0.9500
C56 H56A 0.9500

loop_
_platon_squeeze_void_nr
_platon_squeeze_void_average_x
_platon_squeeze_void_average_y
_platon_squeeze_void_average_z
_platon_squeeze_void_volume
_platon_squeeze_void_count_electrons
_platon_squeeze_void_content
1 0.000 0.000 0.000 279 76 ' '
